data_4115446
loop_
_publ_author_name
'Takayuki Kawashima'
'Kazuhisa Hoshiba'
'Naokazu Kano'

_publ_contact_author_address
;
    Department of Chemistry
    Graduate School of Science
    The University of Tokyo
    7-3-1 Hongo, Bunkyo-ku, Tokyo
    113-0033, Japan
;
_publ_contact_author_email takayuki@chem.s.u-tokyo.ac.jp
_publ_contact_author_fax +81-3-5800-6899
_publ_contact_author_name 'Takayuki Kawashima'
_publ_contact_author_phone +81-3-5841-4338
_publ_section_title
;
 Synthesis, Structure, and Reactions of a Tricoordinate 1,2-Iodoxetane
;
_journal_name_full 'Journal of the American Chemical Society'
_journal_page_first 1507
_journal_page_last 1508
_journal_paper_doi 10.1021/ja003393a
_journal_volume 123
_journal_year 2001
_chemical_formula_moiety 'C8 H F12 I O2 '
_chemical_formula_sum 'C8 H F12 I O2'
_chemical_formula_weight 483.98
_space_group_IT_number 14
_symmetry_cell_setting monoclinic
_symmetry_Int_Tables_number 14
_symmetry_space_group_name_Hall '-P 2ybc'
_symmetry_space_group_name_H-M 'P 1 21/c 1'
_audit_creation_date 2000-08-21
_audit_creation_method 'by teXsan for Windows'
_cell_angle_alpha 90
_cell_angle_beta 98.28(2)
_cell_angle_gamma 90
_cell_formula_units_Z 4
_cell_length_a 6.845(2)
_cell_length_b 17.687(8)
_cell_length_c 10.888(4)
_cell_measurement_reflns_used 0
_cell_measurement_temperature 297.2
_cell_measurement_theta_max 0.0
_cell_measurement_theta_min 0.0
_cell_volume 1304.4(9)
_computing_cell_refinement 'CrystalClear (Rigaku Corporation, 1999)'
_computing_data_collection 'CrystalClear (Rigaku Corporation, 1999)'
_computing_data_reduction 'CrystalClear (Rigaku Corporation, 1999)'
_computing_publication_material 'teXsan for Windows version (MSC, 1997-1999)'
_computing_structure_refinement 'teXsan for Windows version (MSC, 1997-1999)'
_computing_structure_solution SIR92
_diffrn_ambient_temperature 297.2
_diffrn_measurement_device 'Rigaku Mercury CCD'
_diffrn_measurement_method \w
_diffrn_orient_matrix_UB_11 0.00000
_diffrn_orient_matrix_UB_12 0.00000
_diffrn_orient_matrix_UB_13 0.00000
_diffrn_orient_matrix_UB_21 0.00000
_diffrn_orient_matrix_UB_22 0.00000
_diffrn_orient_matrix_UB_23 0.00000
_diffrn_orient_matrix_UB_31 0.00000
_diffrn_orient_matrix_UB_32 0.00000
_diffrn_orient_matrix_UB_33 0.00000
_diffrn_radiation_detector CCD
_diffrn_radiation_monochromator graphite
_diffrn_radiation_source 'X-ray tube'
_diffrn_radiation_type 'Mo K\a'
_diffrn_radiation_wavelength 0.7107
_diffrn_reflns_av_R_equivalents 0.04803
_diffrn_reflns_av_sigmaI/netI 0.155
_diffrn_reflns_limit_h_max 8
_diffrn_reflns_limit_h_min 0
_diffrn_reflns_limit_k_max 22
_diffrn_reflns_limit_k_min 0
_diffrn_reflns_limit_l_max 13
_diffrn_reflns_limit_l_min -14
_diffrn_reflns_number 3066
_diffrn_reflns_reduction_process 'Lp corrections applied'
_diffrn_reflns_theta_max 27.48
_diffrn_reflns_theta_min 4.03
_diffrn_standards_decay_% 0.00
_diffrn_standards_interval_count 0
_diffrn_standards_number 0
_exptl_absorpt_coefficient_mu 2.609
_exptl_absorpt_correction_type none
_exptl_crystal_colour Colorless
_exptl_crystal_density_diffrn 2.464
_exptl_crystal_description Prism
_exptl_crystal_F_000 904.00
_exptl_crystal_size_max 0.30
_exptl_crystal_size_mid 0.15
_exptl_crystal_size_min 0.15
_refine_diff_density_max 0.84
_refine_diff_density_min -1.28
_refine_ls_extinction_method none
_refine_ls_goodness_of_fit_all 0.724
_refine_ls_goodness_of_fit_ref 0.720
_refine_ls_hydrogen_treatment refall
_refine_ls_matrix_type full
_refine_ls_number_constraints 0
_refine_ls_number_parameters 212
_refine_ls_number_reflns 2964
_refine_ls_number_restraints 0
_refine_ls_R_factor_all 0.0493
_refine_ls_R_factor_gt 0.0505
_refine_ls_shift/su_max 0.0000
_refine_ls_shift/su_mean 0.0000
_refine_ls_structure_factor_coef Fsqd
_refine_ls_weighting_details 'w = 1/[\s^2^(Fo) + 0.00002|Fo|^2^]'
_refine_ls_weighting_scheme sigma
_refine_ls_wR_factor_all 0.0750
_refine_ls_wR_factor_ref 0.0766
_reflns_number_gt 2964
_reflns_number_total 3066
_reflns_threshold_expression I>-10.00\s(I)
_cod_data_source_file ja003393a.cif
_cod_data_source_block '_1,2-Iodoxetane'
_cod_original_cell_volume 1304.4(8)
_cod_original_sg_symbol_H-M 'P 21/c '
_cod_original_formula_sum 'C8 H F12 I O2 '
_cod_database_code 4115446

loop_
_symmetry_equiv_pos_as_xyz
'   +x,   +y,   +z'
'   -x,1/2+y,1/2-z'
'   -x,   -y,   -z'
'   +x,1/2-y,1/2+z'

loop_
_atom_site_label
_atom_site_fract_x
_atom_site_fract_y
_atom_site_fract_z
_atom_site_U_iso_or_equiv
_atom_site_occupancy
_atom_site_adp_type
_atom_site_calc_flag
I(1) 0.34543(5) 0.10556(2) 0.48580(3) 0.04248(9) 1.000 Uani d
F(1) 0.1527(7) 0.3576(2) 0.5202(3) 0.091(1) 1.000 Uani d
F(2) 0.3883(7) 0.3107(3) 0.6433(5) 0.120(2) 1.000 Uani d
F(3) 0.1209(8) 0.3373(2) 0.7086(4) 0.102(2) 1.000 Uani d
F(4) -0.1694(6) 0.2696(3) 0.4562(5) 0.116(2) 1.000 Uani d
F(5) -0.1511(6) 0.1546(3) 0.5168(5) 0.104(2) 1.000 Uani d
F(6) -0.1888(7) 0.2428(3) 0.6445(5) 0.112(2) 1.000 Uani d
F(7) 0.6920(5) 0.1048(2) 0.7717(3) 0.078(1) 1.000 Uani d
F(8) 0.6625(6) -0.0044(2) 0.8478(4) 0.085(1) 1.000 Uani d
F(9) 0.5165(6) 0.0904(2) 0.9158(3) 0.083(1) 1.000 Uani d
F(10) 0.0843(5) -0.0170(2) 0.6698(4) 0.081(1) 1.000 Uani d
F(11) 0.3108(6) -0.0766(2) 0.7841(4) 0.088(1) 1.000 Uani d
F(12) 0.1660(6) 0.0165(2) 0.8579(4) 0.082(1) 1.000 Uani d
O(1) 0.2033(6) 0.2092(2) 0.4737(3) 0.056(1) 1.000 Uani d
O(2) 0.4525(6) 0.0154(2) 0.6087(3) 0.053(1) 1.000 Uani d
C(1) 0.1266(8) 0.2292(3) 0.5801(5) 0.044(1) 1.000 Uani d
C(2) 0.1932(8) 0.1773(3) 0.6924(5) 0.045(1) 1.000 Uani d
C(3) 0.2893(7) 0.1184(3) 0.6669(4) 0.042(1) 1.000 Uani d
C(4) 0.3870(7) 0.0450(3) 0.7150(4) 0.040(1) 1.000 Uani d
C(5) 0.198(1) 0.3096(3) 0.6129(6) 0.062(2) 1.000 Uani d
C(6) -0.100(1) 0.2255(4) 0.5492(7) 0.070(2) 1.000 Uani d
C(7) 0.5683(8) 0.0591(3) 0.8157(5) 0.051(2) 1.000 Uani d
C(8) 0.2359(9) -0.0085(3) 0.7589(6) 0.056(2) 1.000 Uani d
H(1) 0.155(9) 0.187(4) 0.775(6) 0.08(1) 1.000 Uiso d

loop_
_atom_site_aniso_label
_atom_site_aniso_U_11
_atom_site_aniso_U_22
_atom_site_aniso_U_33
_atom_site_aniso_U_12
_atom_site_aniso_U_13
_atom_site_aniso_U_23
I(1) 0.0514(2) 0.0434(2) 0.0332(2) 0.0036(2) 0.0081(1) -0.0040(2)
F(1) 0.167(4) 0.038(2) 0.070(2) -0.001(2) 0.027(3) 0.017(2)
F(2) 0.096(3) 0.074(3) 0.181(5) -0.037(3) -0.012(3) -0.002(3)
F(3) 0.192(5) 0.054(2) 0.064(2) 0.007(3) 0.036(3) -0.012(2)
F(4) 0.081(3) 0.134(4) 0.126(4) 0.030(3) -0.009(3) 0.062(3)
F(5) 0.068(2) 0.091(3) 0.146(4) -0.020(2) -0.010(3) 0.000(3)
F(6) 0.083(3) 0.134(4) 0.131(4) 0.035(3) 0.056(3) 0.023(3)
F(7) 0.064(2) 0.093(3) 0.073(2) -0.020(2) -0.000(2) 0.013(2)
F(8) 0.082(3) 0.075(3) 0.091(3) 0.023(2) -0.016(2) 0.016(2)
F(9) 0.085(3) 0.117(3) 0.045(2) 0.001(2) 0.001(2) -0.025(2)
F(10) 0.071(2) 0.077(3) 0.086(3) -0.025(2) -0.012(2) 0.001(2)
F(11) 0.102(3) 0.042(2) 0.119(3) 0.002(2) 0.014(3) 0.021(2)
F(12) 0.097(3) 0.082(3) 0.076(2) -0.016(2) 0.046(2) -0.004(2)
O(1) 0.076(3) 0.050(2) 0.045(2) 0.016(2) 0.018(2) 0.004(2)
O(2) 0.071(2) 0.053(2) 0.036(2) 0.016(2) 0.011(2) -0.003(2)
C(1) 0.052(3) 0.037(3) 0.043(3) 0.006(2) 0.013(2) 0.005(2)
C(2) 0.058(3) 0.038(3) 0.041(3) 0.003(3) 0.012(2) -0.000(2)
C(3) 0.047(3) 0.043(3) 0.035(2) -0.002(2) 0.005(2) -0.003(2)
C(4) 0.049(3) 0.041(3) 0.031(2) 0.006(2) 0.006(2) -0.002(2)
C(5) 0.093(5) 0.040(3) 0.055(3) -0.000(3) 0.017(3) -0.000(3)
C(6) 0.060(4) 0.069(5) 0.081(5) 0.016(4) 0.009(3) 0.014(4)
C(7) 0.055(3) 0.055(4) 0.043(3) 0.005(3) 0.004(2) 0.005(3)
C(8) 0.070(4) 0.041(3) 0.057(3) -0.001(3) 0.013(3) 0.003(3)

loop_
_atom_type_symbol
_atom_type_oxidation_number
_atom_type_number_in_cell
_atom_type_scat_dispersion_real
_atom_type_scat_dispersion_imag
_atom_type_scat_source
I 0 4 -0.726 1.812
;International Tables for Crystallography
(1992, Vol. C, Table 6.1.1.2)
;
F 0 48 0.014 0.010
;International Tables for Crystallography
(1992, Vol. C, Table 6.1.1.2)
;
O 0 8 0.008 0.006
;International Tables for Crystallography
(1992, Vol. C, Table 6.1.1.2)
;
C 0 32 0.002 0.002
;International Tables for Crystallography
(1992, Vol. C, Table 6.1.1.2)
;
H 0 4 0.000 0.000
;International Tables for Crystallography
(1992, Vol. C, Table 6.1.1.2)
;

loop_
_geom_angle_atom_site_label_1
_geom_angle_atom_site_label_2
_geom_angle_atom_site_label_3
_geom_angle
O(1) I(1) O(2) 144.5(1)
O(1) I(1) C(3) 79.3(1)
O(2) I(1) C(3) 65.2(1)
I(1) O(1) C(1) 113.9(2)
I(1) O(2) C(4) 96.7(2)
O(1) C(1) C(2) 114.0(3)
O(1) C(1) C(5) 106.6(4)
O(1) C(1) C(6) 107.4(4)
C(2) C(1) C(5) 108.6(4)
C(2) C(1) C(6) 108.7(4)
C(5) C(1) C(6) 111.7(4)
C(1) C(2) C(3) 114.4(4)
C(1) C(2) H(1) 122(3)
C(3) C(2) H(1) 124(3)
I(1) C(3) C(2) 117.7(3)
I(1) C(3) C(4) 95.8(3)
C(2) C(3) C(4) 146.4(4)
O(2) C(4) C(3) 102.2(3)
O(2) C(4) C(7) 109.0(4)
O(2) C(4) C(8) 109.8(4)
C(3) C(4) C(7) 111.9(4)
C(3) C(4) C(8) 110.7(4)
C(7) C(4) C(8) 112.8(4)
F(1) C(5) F(2) 107.7(5)
F(1) C(5) F(3) 106.6(4)
F(1) C(5) C(1) 112.7(4)
F(2) C(5) F(3) 107.1(5)
F(2) C(5) C(1) 110.5(4)
F(3) C(5) C(1) 112.0(4)
F(4) C(6) F(5) 107.7(5)
F(4) C(6) F(6) 108.5(5)
F(4) C(6) C(1) 112.5(5)
F(5) C(6) F(6) 107.3(5)
F(5) C(6) C(1) 108.2(4)
F(6) C(6) C(1) 112.5(5)
F(7) C(7) F(8) 107.8(4)
F(7) C(7) F(9) 108.1(4)
F(7) C(7) C(4) 109.5(4)
F(8) C(7) F(9) 108.6(4)
F(8) C(7) C(4) 111.1(4)
F(9) C(7) C(4) 111.7(4)
F(10) C(8) F(11) 106.8(4)
F(10) C(8) F(12) 107.4(4)
F(10) C(8) C(4) 109.6(4)
F(11) C(8) F(12) 108.2(4)
F(11) C(8) C(4) 111.7(4)
F(12) C(8) C(4) 112.9(4)

loop_
_geom_bond_atom_site_label_1
_geom_bond_atom_site_label_2
_geom_bond_distance
I(1) O(1) 2.070(3)
I(1) O(2) 2.142(3)
I(1) C(3) 2.075(4)
F(1) C(5) 1.321(5)
F(2) C(5) 1.295(7)
F(3) C(5) 1.329(6)
F(4) C(6) 1.311(6)
F(5) C(6) 1.335(7)
F(6) C(6) 1.310(7)
F(7) C(7) 1.310(5)
F(8) C(7) 1.317(5)
F(9) C(7) 1.315(5)
F(10) C(8) 1.323(6)
F(11) C(8) 1.322(6)
F(12) C(8) 1.318(6)
O(1) C(1) 1.384(5)
O(2) C(4) 1.401(5)
C(1) C(2) 1.545(6)
C(1) C(5) 1.531(6)
C(1) C(6) 1.543(7)
C(2) C(3) 1.283(6)
C(2) H(1) 0.99(5)
C(3) C(4) 1.519(6)
C(4) C(7) 1.554(6)
C(4) C(8) 1.529(6)

loop_
_geom_contact_atom_site_label_1
_geom_contact_atom_site_label_2
_geom_contact_distance
_geom_contact_site_symmetry_2
_geom_contact_publ_flag
I(1) O(2) 2.821(3) 3_656 no
I(1) F(3) 3.340(4) 4_554 no
I(1) F(5) 3.522(4) 1_655 no
I(1) F(10) 3.541(3) 3_556 no
F(1) F(12) 2.852(4) 4_554 no
F(1) F(8) 3.016(5) 2_656 no
F(1) F(9) 3.026(5) 4_554 no
F(2) F(11) 2.893(5) 2_656 no
F(2) F(6) 3.132(6) 1_655 no
F(2) F(9) 3.254(5) 4_554 no
F(2) F(8) 3.291(6) 2_656 no
F(3) O(1) 2.977(5) 4 no
F(3) F(8) 3.267(5) 2_656 no
F(3) F(10) 3.302(5) 2_556 no
F(3) F(11) 3.335(5) 2_556 no
F(4) F(7) 3.053(5) 4_454 no
F(4) F(9) 3.268(5) 4_454 no
F(4) F(6) 3.384(6) 4_554 no
F(5) F(7) 3.238(5) 1_455 no
F(5) F(10) 3.244(6) 3_556 no
F(5) F(11) 3.577(6) 3_556 no
F(6) F(7) 2.977(5) 1_455 no
F(6) F(11) 3.419(6) 2_556 no
F(8) F(12) 3.256(5) 3_657 no
F(8) F(9) 3.369(5) 3_657 no
F(8) C(5) 3.434(6) 2_646 no
F(8) F(12) 3.452(5) 1_655 no
F(9) F(11) 3.320(5) 3_657 no
F(9) F(12) 3.581(5) 3_657 no
O(2) O(2) 2.601(6) 3_656 no

loop_
_geom_torsion_atom_site_label_1
_geom_torsion_atom_site_label_2
_geom_torsion_atom_site_label_3
_geom_torsion_atom_site_label_4
_geom_torsion
_geom_torsion_publ_flag
I(1) O(1) C(1) C(2) 10.0(5) no
I(1) O(1) C(1) C(5) 129.8(3) no
I(1) O(1) C(1) C(6) -110.4(4) no
I(1) O(2) C(4) C(3) -0.0(3) no
I(1) O(2) C(4) C(7) -118.6(3) no
I(1) O(2) C(4) C(8) 117.4(3) no
I(1) C(3) C(2) C(1) 2.0(5) no
I(1) C(3) C(4) O(2) 0.0(3) no
I(1) C(3) C(4) C(7) 116.5(3) no
I(1) C(3) C(4) C(8) -116.8(3) no
F(1) C(5) C(1) O(1) 54.9(6) no
F(1) C(5) C(1) C(2) 178.1(4) no
F(1) C(5) C(1) C(6) -62.1(6) no
F(2) C(5) C(1) O(1) -65.6(5) no
F(2) C(5) C(1) C(2) 57.6(5) no
F(2) C(5) C(1) C(6) 177.4(4) no
F(3) C(5) C(1) O(1) 175.1(4) no
F(3) C(5) C(1) C(2) -61.7(6) no
F(3) C(5) C(1) C(6) 58.1(6) no
F(4) C(6) C(1) O(1) -57.8(6) no
F(4) C(6) C(1) C(2) 178.5(5) no
F(4) C(6) C(1) C(5) 58.7(6) no
F(5) C(6) C(1) O(1) 61.0(5) no
F(5) C(6) C(1) C(2) -62.6(6) no
F(5) C(6) C(1) C(5) 177.5(4) no
F(6) C(6) C(1) O(1) 179.4(4) no
F(6) C(6) C(1) C(2) 55.7(6) no
F(6) C(6) C(1) C(5) -64.1(6) no
F(7) C(7) C(4) O(2) 57.3(5) no
F(7) C(7) C(4) C(3) -55.0(5) no
F(7) C(7) C(4) C(8) 179.5(4) no
F(8) C(7) C(4) O(2) -61.6(5) no
F(8) C(7) C(4) C(3) -174.0(4) no
F(8) C(7) C(4) C(8) 60.5(5) no
F(9) C(7) C(4) O(2) 176.9(4) no
F(9) C(7) C(4) C(3) 64.6(5) no
F(9) C(7) C(4) C(8) -60.9(5) no
F(10) C(8) C(4) O(2) -59.4(5) no
F(10) C(8) C(4) C(3) 52.7(5) no
F(10) C(8) C(4) C(7) 178.8(4) no
F(11) C(8) C(4) O(2) 58.7(5) no
F(11) C(8) C(4) C(3) 170.8(4) no
F(11) C(8) C(4) C(7) -63.0(5) no
F(12) C(8) C(4) O(2) -179.1(4) no
F(12) C(8) C(4) C(3) -67.0(5) no
F(12) C(8) C(4) C(7) 59.1(5) no
O(1) I(1) O(2) C(4) 2.1(4) no
O(1) I(1) C(3) C(2) 2.5(4) no
O(1) I(1) C(3) C(4) -178.8(3) no
O(1) C(1) C(2) C(3) -8.0(6) no
O(2) I(1) O(1) C(1) -8.9(4) no
O(2) I(1) C(3) C(2) -178.7(4) no
O(2) I(1) C(3) C(4) -0.0(2) no
O(2) C(4) C(3) C(2) 177.9(7) no
C(1) O(1) I(1) C(3) -7.0(3) no
C(1) C(2) C(3) C(4) -175.5(6) no
C(2) C(3) C(4) C(7) -65.6(8) no
C(2) C(3) C(4) C(8) 61.0(8) no
C(3) I(1) O(2) C(4) 0.0(2) no
C(3) C(2) C(1) C(5) -126.7(5) no
C(3) C(2) C(1) C(6) 111.6(5) no

loop_
_cod_related_entry_id
_cod_related_entry_database
_cod_related_entry_code
1 ChemSpider 30660540
